data_4037682
loop_
_publ_author_name
'Bolte, Benoit'
'Bryan, Christopher S.'
'Sharp, Phillip P.'
'Sayyahi, Soheil'
'Rihouey, Charly'
'Kendrick, Amy'
'Lan, Ping'
'Banwell, Martin G.'
'Jackson, Colin J.'
'Fraser, Nicholas J.'
'Willis, Anthony C.'
'Ward, James S.'

_publ_section_title
;
 Total Syntheses of the 3H-Pyrrolo[2,3-c]quinolone-containing Alkaloids
 Marinoquinolines A-F, K and Aplidiopsamine A Using a Palladium-catalysed
 Ullmann Cross-coupling/Reductive Cyclization Pathway.
;
_journal_name_full 'The Journal of organic chemistry'
_journal_paper_doi 10.1021/acs.joc.9b02725
_journal_year 2019
_chemical_compound_source local
_chemical_formula_moiety 'C17 H15 N7 2+, (Cl -)2, 2(H2 O)'
_chemical_formula_sum 'C17 H19 Cl2 N7 O2'
_chemical_formula_weight 424.29
_space_group_IT_number 2
_space_group_name_Hall '-P 1'
_space_group_name_H-M_alt 'P -1'
_symmetry_cell_setting triclinic
_symmetry_space_group_name_Hall '-P 1'
_symmetry_space_group_name_H-M 'P -1'
_atom_sites_solution_hydrogens difmap
_atom_sites_solution_primary direct
_audit_creation_date 15-01-28
_audit_creation_method CRYSTALS_ver_14.40
_audit_update_record
;
2015-01-28 - Report on C17 H19 Cl2 N7 O2 
             by Anthony C. Willis
             for   Benoit Bolte and Martin Banwell

2015-01-28 - passes checkcif tests with minor warnings  
;
_cell_angle_alpha 81.329(6)
_cell_angle_beta 88.911(5)
_cell_angle_gamma 79.292(6)
_cell_formula_units_Z 2
_cell_length_a 7.1854(5)
_cell_length_b 10.7930(8)
_cell_length_c 12.3568(7)
_cell_measurement_reflns_used 4595
_cell_measurement_temperature 150
_cell_measurement_theta_max 72
_cell_measurement_theta_min 4
_cell_volume 930.81(11)
_computing_cell_refinement 'CrysAlisPro (Agilent Technologies, 2014)'
_computing_data_collection
;
CrysAlisPro, Agilent Technologies,
Version 1.171.37.35 (release 13-08-2014 CrysAlis171 .NET)
(compiled Aug 13 2014,18:06:01)
;
_computing_data_reduction 'CrysAlisPro (Agilent Technologies, 2014)'
_computing_molecular_graphics 'PLATON (Spek, 2008)'
_computing_publication_material 'CRYSTALS (Betteridge et al., 2003)'
_computing_structure_refinement 'CRYSTALS (Betteridge et al., 2003)'
_computing_structure_solution 'SIR92 (Altomare et al., 1994)'
_diffrn_ambient_temperature 150
_diffrn_measured_fraction_theta_full 0.985
_diffrn_measured_fraction_theta_max 0.958
_diffrn_measurement_device Area
_diffrn_measurement_device_type 'SuperNova, Dual, Cu at zero, EosS2'
_diffrn_measurement_method \w
_diffrn_radiation_monochromator mirror
_diffrn_radiation_source 'Supernova (Cu) X-ray Source'
_diffrn_radiation_type 'Cu K\a'
_diffrn_radiation_wavelength 1.54184
_diffrn_reflns_av_R_equivalents 0.030
_diffrn_reflns_limit_h_max 5
_diffrn_reflns_limit_h_min -8
_diffrn_reflns_limit_k_max 13
_diffrn_reflns_limit_k_min -13
_diffrn_reflns_limit_l_max 15
_diffrn_reflns_limit_l_min -14
_diffrn_reflns_number 9721
_diffrn_reflns_theta_full 66.906
_diffrn_reflns_theta_max 72.218
_diffrn_reflns_theta_min 4.216
_diffrn_standards_number 0
_exptl_absorpt_coefficient_mu 3.403
_exptl_absorpt_correction_T_max 0.89
_exptl_absorpt_correction_T_min 0.60
_exptl_absorpt_correction_type multi-scan
_exptl_absorpt_process_details
;
CrysAlisPro, Agilent Technologies,
Version 1.171.37.35 (release 13-08-2014 CrysAlis171 .NET)
(compiled Aug 13 2014,18:06:01)
Empirical absorption correction using spherical harmonics,
 implemented in SCALE3 ABSPACK scaling algorithm.
;
_exptl_crystal_colour yellow
_exptl_crystal_density_diffrn 1.514
_exptl_crystal_density_method 'not measured'
_exptl_crystal_description plate
_exptl_crystal_F_000 440
_exptl_crystal_size_max 0.249
_exptl_crystal_size_mid 0.108
_exptl_crystal_size_min 0.035
_refine_diff_density_max 0.92
_refine_diff_density_min -0.46
_refine_ls_extinction_method None
_refine_ls_goodness_of_fit_ref 0.9984
_refine_ls_hydrogen_treatment mixed
_refine_ls_matrix_type full
_refine_ls_number_parameters 280
_refine_ls_number_reflns 3520
_refine_ls_number_restraints 6
_refine_ls_R_factor_all 0.0880
_refine_ls_R_factor_gt 0.0750
_refine_ls_shift/su_max 0.0200797
_refine_ls_shift/su_mean 0.0007029
_refine_ls_structure_factor_coef Fsqd
_refine_ls_weighting_details
;
 Method= Modified Sheldrick 
 w=1/[\s^2^(F^2^) + ( 0.07P)^2^ + 5.25P] 
 ,where P=(max(Fo^2^,0) + 2Fc^2^)/3 
;
_refine_ls_weighting_scheme calc
_refine_ls_wR_factor_all 0.2009
_refine_ls_wR_factor_gt 0.1905
_refine_ls_wR_factor_ref 0.2009
_reflns_limit_h_max 8
_reflns_limit_h_min -8
_reflns_limit_k_max 13
_reflns_limit_k_min -12
_reflns_limit_l_max 15
_reflns_limit_l_min 0
_reflns_number_gt 2838
_reflns_number_total 3523
_reflns_threshold_expression I>2.0\s(I)
_oxford_diffrn_Wilson_B_factor 2.74
_oxford_diffrn_Wilson_scale 0.03
_oxford_refine_ls_r_factor_ref 0.0880
_oxford_refine_ls_scale 4.95(17)
_oxford_reflns_number_all 3520
_oxford_reflns_threshold_expression_ref I>-10.0\s(I)
_oxford_structure_analysis_title 'Z:\ban1502SN\Tony_ban1502SN_data At 10:32 on'
_cod_data_source_file jo9b02725_si_010.cif
_cod_data_source_block ban1502SN
_cod_original_sg_symbol_Hall '-P 1 '
_cod_original_sg_symbol_H-M 'P -1 '
_cod_database_code 4037682

loop_
_symmetry_equiv_pos_as_xyz
x,y,z
-x,-y,-z

loop_
_atom_site_label
_atom_site_type_symbol
_atom_site_fract_x
_atom_site_fract_y
_atom_site_fract_z
_atom_site_U_iso_or_equiv
_atom_site_occupancy
_atom_site_adp_type
_atom_site_refinement_flags_posn
N1 N 0.7394(5) 0.7198(4) 0.5712(3) 0.0304 1.0000 Uani .
C2 C 0.8172(6) 0.6244(5) 0.6469(4) 0.0299 1.0000 Uani .
C3 C 0.8310(6) 0.5015(5) 0.6250(4) 0.0303 1.0000 Uani .
N4 N 0.9026(6) 0.3873(4) 0.6856(3) 0.0336 1.0000 Uani .
C5 C 0.8887(7) 0.2928(5) 0.6273(4) 0.0363 1.0000 Uani .
C6 C 0.8077(6) 0.3431(5) 0.5271(4) 0.0326 1.0000 Uani .
C7 C 0.7685(6) 0.4759(5) 0.5227(4) 0.0306 1.0000 Uani .
C8 C 0.6866(6) 0.5798(5) 0.4440(4) 0.0313 1.0000 Uani .
C9 C 0.6187(6) 0.5659(5) 0.3404(4) 0.0352 1.0000 Uani .
C10 C 0.5444(7) 0.6708(5) 0.2682(4) 0.0387 1.0000 Uani .
C11 C 0.5320(7) 0.7940(6) 0.2940(4) 0.0416 1.0000 Uani .
C12 C 0.5960(7) 0.8104(5) 0.3948(4) 0.0369 1.0000 Uani .
C13 C 0.6728(6) 0.7042(5) 0.4697(4) 0.0326 1.0000 Uani .
C14 C 0.8941(7) 0.6569(5) 0.7493(4) 0.0322 1.0000 Uani .
N15 N 0.7543(5) 0.7384(4) 0.8076(3) 0.0319 1.0000 Uani .
C16 C 0.7670(7) 0.8526(5) 0.8375(4) 0.0359 1.0000 Uani .
N17 N 0.6278(6) 0.8979(4) 0.9003(3) 0.0356 1.0000 Uani .
C18 C 0.5192(7) 0.8051(5) 0.9121(4) 0.0344 1.0000 Uani .
C19 C 0.5933(7) 0.7056(5) 0.8554(4) 0.0323 1.0000 Uani .
N20 N 0.5254(6) 0.5986(4) 0.8484(3) 0.0368 1.0000 Uani .
C21 C 0.3662(7) 0.5963(5) 0.9031(4) 0.0381 1.0000 Uani .
N22 N 0.2832(6) 0.6869(4) 0.9616(3) 0.0373 1.0000 Uani .
C23 C 0.3523(7) 0.7949(5) 0.9717(4) 0.0348 1.0000 Uani .
N24 N 0.2676(7) 0.8765(5) 1.0337(4) 0.0417 1.0000 Uani .
Cl1 Cl 0.91454(17) 0.65119(13) 1.07664(9) 0.0396 1.0000 Uani .
Cl2 Cl 0.2122(2) 0.88604(14) 0.67114(11) 0.0478 1.0000 Uani .
O1 O 0.7955(5) 0.9648(4) 0.5795(3) 0.0449 1.0000 Uani D
O2 O -0.0718(7) 0.9146(5) 1.1632(4) 0.0609 1.0000 Uani D
H51 H 0.9289 0.2057 0.6533 0.0436 1.0000 Uiso R
H61 H 0.7824 0.2970 0.4727 0.0390 1.0000 Uiso R
H91 H 0.6240 0.4834 0.3235 0.0418 1.0000 Uiso R
H101 H 0.4988 0.6604 0.2006 0.0461 1.0000 Uiso R
H111 H 0.4807 0.8656 0.2440 0.0498 1.0000 Uiso R
H121 H 0.5868 0.8925 0.4126 0.0437 1.0000 Uiso R
H141 H 0.9990 0.7010 0.7307 0.0380 1.0000 Uiso R
H142 H 0.9392 0.5777 0.7976 0.0378 1.0000 Uiso R
H161 H 0.8663 0.8951 0.8153 0.0432 1.0000 Uiso R
H211 H 0.3095 0.5253 0.9018 0.0458 1.0000 Uiso R
H11 H 0.737(7) 0.810(5) 0.576(4) 0.0368 1.0000 Uiso .
H41 H 0.950(8) 0.378(5) 0.750(5) 0.0398 1.0000 Uiso .
H221 H 0.184(9) 0.677(6) 0.993(5) 0.0453 1.0000 Uiso .
H241 H 0.304(9) 0.955(6) 1.031(5) 0.0499 1.0000 Uiso .
H242 H 0.167(9) 0.869(6) 1.063(5) 0.0505 1.0000 Uiso .
H911 H 0.780(8) 1.015(5) 0.522(4) 0.0669 1.0000 Uiso D
H912 H 0.907(5) 0.948(6) 0.599(5) 0.0672 1.0000 Uiso D
H921 H -0.127(9) 0.853(5) 1.161(7) 0.0910 1.0000 Uiso D
H922 H -0.133(9) 0.967(6) 1.201(6) 0.0909 1.0000 Uiso D

loop_
_atom_site_aniso_label
_atom_site_aniso_U_11
_atom_site_aniso_U_22
_atom_site_aniso_U_33
_atom_site_aniso_U_23
_atom_site_aniso_U_13
_atom_site_aniso_U_12
N1 0.027(2) 0.038(2) 0.0293(19) -0.0104(16) 0.0051(15) -0.0084(17)
C2 0.017(2) 0.047(3) 0.029(2) -0.0115(19) 0.0086(16) -0.0094(19)
C3 0.018(2) 0.046(3) 0.028(2) -0.0075(19) 0.0099(17) -0.0072(19)
N4 0.031(2) 0.043(2) 0.030(2) -0.0097(17) 0.0055(16) -0.0112(18)
C5 0.027(2) 0.041(3) 0.044(3) -0.013(2) 0.006(2) -0.010(2)
C6 0.022(2) 0.046(3) 0.034(2) -0.015(2) 0.0052(18) -0.011(2)
C7 0.017(2) 0.050(3) 0.028(2) -0.014(2) 0.0095(17) -0.0115(19)
C8 0.022(2) 0.044(3) 0.030(2) -0.011(2) 0.0085(17) -0.0083(19)
C9 0.026(2) 0.054(3) 0.030(2) -0.015(2) 0.0096(18) -0.013(2)
C10 0.025(2) 0.065(4) 0.029(2) -0.011(2) 0.0002(19) -0.013(2)
C11 0.036(3) 0.055(3) 0.033(3) 0.000(2) 0.003(2) -0.010(2)
C12 0.030(3) 0.045(3) 0.037(3) -0.007(2) 0.005(2) -0.009(2)
C13 0.020(2) 0.049(3) 0.031(2) -0.009(2) 0.0065(17) -0.009(2)
C14 0.028(2) 0.040(3) 0.031(2) -0.0114(19) 0.0041(18) -0.008(2)
N15 0.030(2) 0.042(2) 0.0268(19) -0.0099(16) 0.0017(15) -0.0108(17)
C16 0.041(3) 0.039(3) 0.029(2) -0.006(2) 0.007(2) -0.012(2)
N17 0.041(2) 0.041(2) 0.028(2) -0.0081(17) 0.0047(17) -0.0132(18)
C18 0.035(3) 0.042(3) 0.027(2) -0.0069(19) -0.0015(19) -0.008(2)
C19 0.030(2) 0.046(3) 0.023(2) -0.0073(19) 0.0008(18) -0.008(2)
N20 0.035(2) 0.052(3) 0.027(2) -0.0089(18) 0.0023(16) -0.0141(19)
C21 0.038(3) 0.048(3) 0.033(2) -0.008(2) -0.001(2) -0.018(2)
N22 0.032(2) 0.052(3) 0.031(2) -0.0082(18) 0.0067(17) -0.0133(19)
C23 0.034(3) 0.042(3) 0.027(2) -0.0058(19) -0.0004(19) -0.003(2)
N24 0.042(3) 0.047(3) 0.038(2) -0.013(2) 0.0109(19) -0.009(2)
Cl1 0.0337(6) 0.0552(8) 0.0318(6) -0.0072(5) 0.0023(5) -0.0123(5)
Cl2 0.0477(8) 0.0568(8) 0.0431(7) -0.0066(6) -0.0045(5) -0.0204(6)
O1 0.044(2) 0.050(2) 0.042(2) -0.0059(17) 0.0028(16) -0.0134(18)
O2 0.062(3) 0.060(3) 0.064(3) -0.012(2) 0.019(2) -0.018(2)

loop_
_atom_type_symbol
_atom_type_scat_dispersion_real
_atom_type_scat_dispersion_imag
_atom_type_scat_Cromer_Mann_a1
_atom_type_scat_Cromer_Mann_b1
_atom_type_scat_Cromer_Mann_a2
_atom_type_scat_Cromer_Mann_b2
_atom_type_scat_Cromer_Mann_a3
_atom_type_scat_Cromer_Mann_b3
_atom_type_scat_Cromer_Mann_a4
_atom_type_scat_Cromer_Mann_b4
_atom_type_scat_Cromer_Mann_c
_atom_type_scat_source
C 0.0181 0.0091 2.3100 20.8439 1.0200 10.2075 1.5886 0.5687 0.8650 51.6512 0.2156 'International Tables Vol C 4.2.6.8 and 6.1.1.4'
H 0.0000 0.0000 0.4930 10.5109 0.3229 26.1257 0.1402 3.1424 0.0408 57.7998 0.0030 'International Tables Vol C 4.2.6.8 and 6.1.1.4'
Cl 0.3639 0.7018 11.4604 0.0104 7.1964 1.1662 6.2556 18.5194 1.6455 47.7784 -9.5574 'International Tables Vol C 4.2.6.8 and 6.1.1.4'
N 0.0311 0.0180 12.2126 0.0057 3.1322 9.8933 2.0125 28.9975 1.1663 0.5826 -11.5290 'International Tables Vol C 4.2.6.8 and 6.1.1.4'
O 0.0492 0.0322 3.0485 13.2771 2.2868 5.7011 1.5463 0.3239 0.8670 32.9089 0.2508 'International Tables Vol C 4.2.6.8 and 6.1.1.4'

loop_
_geom_angle_atom_site_label_1
_geom_angle_atom_site_label_2
_geom_angle_atom_site_label_3
_geom_angle
_geom_angle_publ_flag
C2 N1 C13 124.3(4) yes
C2 N1 H11 124(3) no
C13 N1 H11 111(3) no
N1 C2 C3 118.2(4) yes
N1 C2 C14 118.0(4) yes
C3 C2 C14 123.7(4) yes
C2 C3 N4 131.2(4) yes
C2 C3 C7 121.6(4) yes
N4 C3 C7 107.2(4) yes
C3 N4 C5 109.1(4) yes
C3 N4 H41 124(4) no
C5 N4 H41 126(4) no
N4 C5 C6 110.1(5) yes
N4 C5 H51 123.9 no
C6 C5 H51 126.0 no
C5 C6 C7 107.1(4) yes
C5 C6 H61 126.0 no
C7 C6 H61 126.9 no
C3 C7 C6 106.5(4) yes
C3 C7 C8 118.6(4) yes
C6 C7 C8 134.9(4) yes
C7 C8 C9 123.5(4) yes
C7 C8 C13 118.2(4) yes
C9 C8 C13 118.2(5) yes
C8 C9 C10 120.1(5) yes
C8 C9 H91 118.8 no
C10 C9 H91 121.1 no
C9 C10 C11 121.4(5) yes
C9 C10 H101 119.4 no
C11 C10 H101 119.3 no
C10 C11 C12 119.8(5) yes
C10 C11 H111 120.9 no
C12 C11 H111 119.3 no
C11 C12 C13 119.7(5) yes
C11 C12 H121 120.0 no
C13 C12 H121 120.3 no
C8 C13 N1 119.0(4) yes
C8 C13 C12 120.8(4) yes
N1 C13 C12 120.2(5) yes
C2 C14 N15 113.6(4) yes
C2 C14 H141 109.4 no
N15 C14 H141 107.8 no
C2 C14 H142 108.0 no
N15 C14 H142 108.7 no
H141 C14 H142 109.4 no
C14 N15 C16 127.9(4) yes
C14 N15 C19 125.6(4) yes
C16 N15 C19 106.0(4) yes
N15 C16 N17 114.5(4) yes
N15 C16 H161 122.4 no
N17 C16 H161 123.2 no
C16 N17 C18 102.7(4) yes
N17 C18 C19 111.9(4) yes
N17 C18 C23 131.0(5) yes
C19 C18 C23 117.1(5) yes
C18 C19 N15 105.0(4) yes
C18 C19 N20 128.5(4) yes
N15 C19 N20 126.6(4) yes
C19 N20 C21 111.6(4) yes
N20 C21 N22 124.8(5) yes
N20 C21 H211 116.8 no
N22 C21 H211 118.4 no
C21 N22 C23 124.5(4) yes
C21 N22 H221 118(4) no
C23 N22 H221 118(4) no
C18 C23 N22 113.5(4) yes
C18 C23 N24 125.5(5) yes
N22 C23 N24 121.0(5) yes
C23 N24 H241 120(4) no
C23 N24 H242 121(4) no
H241 N24 H242 117(6) no
H911 O1 H912 111.4(19) no
H921 O2 H922 110.9(19) no

loop_
_geom_bond_atom_site_label_1
_geom_bond_atom_site_label_2
_geom_bond_distance
_geom_bond_publ_flag
N1 C2 1.327(6) yes
N1 C13 1.396(6) yes
N1 H11 0.98(5) no
C2 C3 1.379(7) yes
C2 C14 1.504(6) yes
C3 N4 1.358(6) yes
C3 C7 1.432(6) yes
N4 C5 1.354(6) yes
N4 H41 0.86(6) no
C5 C6 1.369(7) yes
C5 H51 0.939 no
C6 C7 1.400(7) yes
C6 H61 0.933 no
C7 C8 1.414(7) yes
C8 C9 1.416(6) yes
C8 C13 1.411(7) yes
C9 C10 1.361(7) yes
C9 H91 0.938 no
C10 C11 1.400(8) yes
C10 H101 0.933 no
C11 C12 1.383(7) yes
C11 H111 0.935 no
C12 C13 1.392(7) yes
C12 H121 0.935 no
C14 N15 1.461(6) yes
C14 H141 0.970 no
C14 H142 0.971 no
N15 C16 1.359(6) yes
N15 C19 1.369(6) yes
C16 N17 1.321(6) yes
C16 H161 0.933 no
N17 C18 1.369(6) yes
C18 C19 1.388(7) yes
C18 C23 1.408(7) yes
C19 N20 1.349(6) yes
N20 C21 1.320(6) yes
C21 N22 1.347(7) yes
C21 H211 0.934 no
N22 C23 1.372(7) yes
N22 H221 0.82(6) no
C23 N24 1.312(6) yes
N24 H241 0.93(6) no
N24 H242 0.82(7) no
O1 H911 0.82(3) no
O1 H912 0.82(3) no
O2 H921 0.83(3) no
O2 H922 0.84(3) no

loop_
_geom_contact_atom_site_label_1
_geom_contact_atom_site_label_2
_geom_contact_distance
_geom_contact_site_symmetry_2
_geom_contact_publ_flag
Cl1 C21 3.612(5) 2_667 no
Cl1 C10 3.525(5) 1_556 no
Cl1 C16 3.451(5) . no
Cl1 C18 3.523(5) . no
Cl1 C19 3.521(5) . no
Cl1 O2 3.203(5) 1_655 no
Cl1 N15 3.473(4) . no
Cl1 N22 3.043(4) 1_655 no
Cl1 N4 3.179(4) 2_767 no
Cl2 O2 3.206(5) 2_577 no
Cl2 C18 3.639(5) . no
Cl2 O1 3.265(4) 2_676 no
Cl2 O1 3.141(4) 1_455 no
O1 N1 2.765(6) . no
O1 Cl2 3.265(4) 2_676 no
O1 C12 3.401(7) 2_676 no
O1 C16 3.252(6) . no
O2 N24 3.206(7) 2_577 no
O2 N24 2.890(7) . no
O2 C5 3.276(7) 2_667 no
O2 Cl2 3.206(5) 2_577 no
O2 Cl1 3.203(5) 1_455 no
N1 N15 2.963(5) . no
N1 C6 3.436(6) 2_766 no
N4 Cl1 3.179(4) 2_767 no
N4 C8 3.383(6) 2_766 no
N4 C10 3.407(7) 2_666 no
N15 Cl1 3.473(4) . no
N20 C2 3.238(6) . no
N20 C9 3.419(6) 2_666 no
N22 Cl1 3.043(4) 1_455 no
C2 C6 3.452(7) 2_766 no
C3 C8 3.535(6) 2_766 no
C3 C7 3.406(6) 2_766 no
C3 C9 3.447(6) 2_666 no
C5 C13 3.354(7) 2_766 no
C5 C11 3.410(7) 2_666 no
C5 C10 3.325(7) 2_666 no
C6 C8 3.518(6) 2_666 no
C6 C9 3.494(7) 2_666 no
C6 C10 3.550(7) 2_666 no
C6 C13 3.581(6) 2_666 no
C7 C7 3.484(6) 2_766 no
C7 C9 3.296(6) 2_666 no
C7 C8 3.439(6) 2_666 no
C7 C3 3.406(6) 2_766 no
C21 C21 3.308(7) 2_667 no

loop_
_geom_hbond_atom_site_label_D
_geom_hbond_atom_site_label_H
_geom_hbond_atom_site_label_A
_geom_hbond_distance_DH
_geom_hbond_distance_HA
_geom_hbond_distance_DA
_geom_hbond_angle_DHA
_geom_hbond_site_symmetry_A
_geom_hbond_publ_flag
N1 H11 O1 0.98(5) 1.80(5) 2.765(6) 166(5) . yes
N4 H41 Cl1 0.86(6) 2.32(6) 3.179(4) 179(7) 2_767 yes
N22 H221 Cl1 0.82(7) 2.22(6) 3.043(4) 180(9) 1_455 yes
N24 H241 N17 0.93(7) 2.05(6) 2.909(7) 154(5) 2_677 yes
N24 H242 O2 0.81(7) 2.12(6) 2.890(7) 157(6) . yes
O1 H911 Cl2 0.82(5) 2.47(5) 3.265(4) 164(5) 2_676 yes
O1 H912 Cl2 0.82(4) 2.32(4) 3.141(4) 174(5) 1_655 yes
O2 H921 Cl1 0.84(6) 2.52(6) 3.203(5) 139(7) 1_455 yes
O2 H922 Cl2 0.84(7) 2.39(7) 3.206(5) 163(6) 2_577 yes

loop_
_geom_torsion_atom_site_label_1
_geom_torsion_atom_site_label_2
_geom_torsion_atom_site_label_3
_geom_torsion_atom_site_label_4
_geom_torsion
_geom_torsion_publ_flag
C13 N1 C2 C3 -1.0(7) no
C13 N1 C2 C14 176.0(4) no
C2 N1 C13 C8 0.3(7) no
C2 N1 C13 C12 -179.0(4) no
C5 N4 C3 C2 -178.4(5) no
C5 N4 C3 C7 0.1(5) no
C3 N4 C5 C6 0.0(6) no
C16 N15 C14 C2 -124.7(5) no
C19 N15 C14 C2 64.3(6) no
C14 N15 C16 N17 -172.7(4) no
C19 N15 C16 N17 -0.3(6) no
C14 N15 C19 N20 -6.9(8) no
C14 N15 C19 C18 172.5(4) no
C16 N15 C19 N20 -179.5(5) no
C16 N15 C19 C18 -0.1(5) no
C18 N17 C16 N15 0.6(5) no
C16 N17 C18 C19 -0.6(5) no
C16 N17 C18 C23 178.5(5) no
C21 N20 C19 N15 -179.4(5) no
C21 N20 C19 C18 1.2(7) no
C19 N20 C21 N22 -1.8(7) no
C23 N22 C21 N20 0.5(8) no
C21 N22 C23 N24 -177.3(5) no
C21 N22 C23 C18 1.5(7) no
N1 C2 C3 N4 179.9(5) no
N1 C2 C3 C7 1.7(7) no
C14 C2 C3 N4 3.1(8) no
C14 C2 C3 C7 -175.1(4) no
N1 C2 C14 N15 56.3(6) no
C3 C2 C14 N15 -127.0(5) no
N4 C3 C7 C6 -0.2(5) no
N4 C3 C7 C8 179.8(4) no
C2 C3 C7 C6 178.4(4) no
C2 C3 C7 C8 -1.6(7) no
N4 C5 C6 C7 -0.2(6) no
C5 C6 C7 C3 0.2(5) no
C5 C6 C7 C8 -179.7(5) no
C3 C7 C8 C9 -179.6(4) no
C3 C7 C8 C13 0.9(6) no
C6 C7 C8 C9 0.4(8) no
C6 C7 C8 C13 -179.2(5) no
C7 C8 C9 C10 -178.9(5) no
C13 C8 C9 C10 0.7(7) no
C7 C8 C13 N1 -0.2(6) no
C7 C8 C13 C12 179.1(4) no
C9 C8 C13 N1 -179.8(4) no
C9 C8 C13 C12 -0.6(7) no
C8 C9 C10 C11 -0.4(7) no
C9 C10 C11 C12 -0.1(8) no
C10 C11 C12 C13 0.2(8) no
C11 C12 C13 N1 179.4(4) no
C11 C12 C13 C8 0.1(7) no
N17 C18 C19 N15 0.4(6) no
N17 C18 C19 N20 179.9(5) no
C23 C18 C19 N15 -178.8(4) no
C23 C18 C19 N20 0.7(8) no
N17 C18 C23 N22 179.1(5) no
N17 C18 C23 N24 -2.3(9) no
C19 C18 C23 N22 -2.0(7) no
C19 C18 C23 N24 176.7(5) no
